data_4313404
loop_
_publ_author_name
'Zhengtao Xu'
'David B. Mitzi'
'Christos D. Dimitrakopoulos'
'Karen R. Maxcy'

_publ_section_title
;
 Semiconducting Perovskites (2-XC6H4C2H4NH3)2SnI4 (X = F, Cl, Br): Steric
 Interaction between the Organic and Inorganic Layers
;
_journal_name_full 'Inorganic Chemistry'
_journal_page_first 2031
_journal_page_last 2039
_journal_paper_doi 10.1021/ic0261474
_journal_volume 42
_journal_year 2003
_chemical_formula_sum 'C16 H22 Cl2 I4 N2 Sn'
_chemical_formula_weight 939.55
_chemical_name_systematic
; 
 ? 
;
_space_group_IT_number 12
_symmetry_cell_setting monoclinic
_symmetry_space_group_name_Hall '-C 2y'
_symmetry_space_group_name_H-M 'C 1 2/m 1'
_atom_sites_solution_hydrogens geom
_atom_sites_solution_primary direct
_atom_sites_solution_secondary difmap
_audit_creation_method SHELXL-97
_cell_angle_alpha 90.00
_cell_angle_beta 90.42(3)
_cell_angle_gamma 90.00
_cell_formula_units_Z 2
_cell_length_a 33.781(7)
_cell_length_b 6.1780(12)
_cell_length_c 6.1902(12)
_cell_measurement_temperature 293(2)
_cell_volume 1291.9(4)
_computing_cell_refinement 'Bruker XSCANS'
_computing_data_collection 'Bruker XSCANS'
_computing_data_reduction 'Bruker SHELXTL'
_computing_molecular_graphics 'Bruker SHELXTL'
_computing_publication_material 'Bruker SHELXTL'
_computing_structure_refinement 'SHELXL-97 (Sheldrick, 1997)'
_computing_structure_solution 'SHELXS-97 (Sheldrick, 1990)'
_diffrn_ambient_temperature 293(2)
_diffrn_measured_fraction_theta_full 0.988
_diffrn_measured_fraction_theta_max 0.988
_diffrn_measurement_device_type 'Bruker P4'
_diffrn_measurement_method '\w scans'
_diffrn_radiation_monochromator graphite
_diffrn_radiation_source 'fine-focus sealed tube'
_diffrn_radiation_type MoK\a
_diffrn_radiation_wavelength 0.71073
_diffrn_reflns_av_R_equivalents 0.0199
_diffrn_reflns_av_sigmaI/netI 0.0135
_diffrn_reflns_limit_h_max 43
_diffrn_reflns_limit_h_min -43
_diffrn_reflns_limit_k_max 8
_diffrn_reflns_limit_k_min -7
_diffrn_reflns_limit_l_max 8
_diffrn_reflns_limit_l_min -8
_diffrn_reflns_number 6473
_diffrn_reflns_theta_full 27.59
_diffrn_reflns_theta_max 27.59
_diffrn_reflns_theta_min 2.41
_exptl_absorpt_coefficient_mu 5.980
_exptl_absorpt_correction_type none
_exptl_crystal_density_diffrn 2.415
_exptl_crystal_density_method 'not measured'
_exptl_crystal_F_000 856
_exptl_crystal_size_max 0.43
_exptl_crystal_size_mid 0.34
_exptl_crystal_size_min 0.11
_refine_diff_density_max 0.968
_refine_diff_density_min -0.670
_refine_diff_density_rms 0.169
_refine_ls_extinction_coef 0.0017(3)
_refine_ls_extinction_expression Fc^*^=kFc[1+0.001xFc^2^\l^3^/sin(2\q)]^-1/4^
_refine_ls_extinction_method SHELXL
_refine_ls_goodness_of_fit_ref 1.075
_refine_ls_hydrogen_treatment mixed
_refine_ls_matrix_type full
_refine_ls_number_parameters 117
_refine_ls_number_reflns 1605
_refine_ls_number_restraints 0
_refine_ls_restrained_S_all 1.075
_refine_ls_R_factor_all 0.0507
_refine_ls_R_factor_gt 0.0468
_refine_ls_shift/su_max 0.198
_refine_ls_shift/su_mean 0.041
_refine_ls_structure_factor_coef Fsqd
_refine_ls_weighting_details 'calc w=1/[\s^2^(Fo^2^)+(0.0608P)^2^+20.8414P] where P=(Fo^2^+2Fc^2^)/3'
_refine_ls_weighting_scheme calc
_refine_ls_wR_factor_gt 0.1354
_refine_ls_wR_factor_ref 0.1384
_reflns_number_gt 1463
_reflns_number_total 1605
_reflns_threshold_expression >2sigma(I)
_cod_data_source_file ic0261474si20030214_101753_2.cif
_cod_data_source_block ClPEA2SnI4
_cod_depositor_comments
;
The following automatic conversions were performed:

'_symmetry_cell_setting' value 'Monoclinic' changed to 'monoclinic'
according to the built-in table from CIF Core dictionary named
'cif_core.dic' version 2.4.1 from 2010-06-29.

Automatic conversion script
Id: cif_fix_values 1646 2011-03-28 12:23:43Z adriana 
;
_cod_original_cell_volume 1291.8(4)
_cod_database_code 4313404

loop_
_symmetry_equiv_pos_as_xyz
'x, y, z'
'-x, y, -z'
'x+1/2, y+1/2, z'
'-x+1/2, y+1/2, -z'
'-x, -y, -z'
'x, -y, z'
'-x+1/2, -y+1/2, -z'
'x+1/2, -y+1/2, z'

loop_
_atom_site_label
_atom_site_type_symbol
_atom_site_fract_x
_atom_site_fract_y
_atom_site_fract_z
_atom_site_U_iso_or_equiv
_atom_site_adp_type
_atom_site_occupancy
_atom_site_symmetry_multiplicity
_atom_site_calc_flag
_atom_site_refinement_flags
_atom_site_disorder_assembly
_atom_site_disorder_group
Sn Sn 0.0000 0.0000 0.5000 0.0421(3) Uani 1 4 d S . .
I1 I 0.09339(2) 0.0000 0.4890(3) 0.0607(3) Uani 1 2 d S . .
I2 I -0.00012(9) 0.5000 0.3894(3) 0.0527(4) Uani 0.50 2 d SP . .
I3 I 0.0000 -0.1134(3) 0.0000 0.0502(4) Uani 0.50 2 d SP . .
Cl Cl 0.1830(3) 0.4077(15) 0.4103(13) 0.103(3) Uani 0.50 1 d P . .
C1 C 0.0976(5) 0.5000 0.000(7) 0.105(8) Uani 1 2 d S . .
C2 C 0.1408(6) 0.594(4) -0.038(5) 0.080(8) Uani 0.50 1 d P . .
C3 C 0.1685(6) 0.392(3) 0.032(4) 0.054(5) Uani 0.50 1 d P . .
C4 C 0.1889(7) 0.392(4) 0.222(4) 0.063(6) Uani 0.50 1 d P . .
C5 C 0.2168(8) 0.225(5) 0.282(5) 0.080(8) Uani 0.50 1 d P . .
C6 C 0.2237(9) 0.065(6) 0.149(7) 0.103(13) Uani 0.50 1 d P . .
C7 C 0.2019(9) 0.060(4) -0.076(6) 0.105(13) Uani 0.50 1 d P . .
C8 C 0.1745(8) 0.239(5) -0.113(4) 0.078(7) Uani 0.50 1 d P . .
N1A N 0.0815(7) 0.5000 0.172(4) 0.051(5) Uani 0.50 2 d SP . .
N1B N 0.0797(9) 0.343(9) 0.004(8) 0.097(18) Uani 0.25 1 d P . .

loop_
_atom_site_aniso_label
_atom_site_aniso_U_11
_atom_site_aniso_U_22
_atom_site_aniso_U_33
_atom_site_aniso_U_23
_atom_site_aniso_U_13
_atom_site_aniso_U_12
Sn 0.0562(6) 0.0281(5) 0.0419(5) 0.000 0.0022(7) 0.000
I1 0.0460(4) 0.0625(5) 0.0734(6) 0.000 -0.0040(6) 0.000
I2 0.0653(9) 0.0265(6) 0.0665(9) 0.000 0.0109(12) 0.000
I3 0.0586(8) 0.0515(8) 0.0403(7) 0.000 -0.0007(9) 0.000
Cl 0.122(6) 0.104(6) 0.083(4) 0.015(4) 0.011(4) -0.010(5)
C1 0.044(8) 0.087(13) 0.18(3) 0.000 0.015(18) 0.000
C2 0.038(9) 0.108(19) 0.095(19) -0.007(16) 0.018(11) 0.004(9)
C3 0.055(10) 0.040(9) 0.068(14) 0.018(10) -0.001(10) -0.006(8)
C4 0.059(12) 0.058(12) 0.072(14) 0.000(11) 0.022(10) -0.018(10)
C5 0.066(15) 0.076(18) 0.10(2) 0.015(16) 0.028(14) 0.021(14)
C6 0.075(16) 0.10(3) 0.13(3) 0.05(2) 0.011(18) -0.004(16)
C7 0.095(19) 0.047(17) 0.18(4) -0.022(14) 0.06(2) -0.001(11)
C8 0.069(14) 0.077(18) 0.088(16) 0.017(15) 0.006(13) -0.031(13)
N1A 0.043(12) 0.061(15) 0.049(12) 0.000 0.005(10) 0.000
N1B 0.040(15) 0.17(5) 0.09(2) -0.10(3) -0.02(2) 0.02(2)

loop_
_atom_type_symbol
_atom_type_description
_atom_type_scat_dispersion_real
_atom_type_scat_dispersion_imag
_atom_type_scat_source
C C 0.0033 0.0016 'International Tables Vol C Tables 4.2.6.8 and 6.1.1.4'
H H 0.0000 0.0000 'International Tables Vol C Tables 4.2.6.8 and 6.1.1.4'
N N 0.0061 0.0033 'International Tables Vol C Tables 4.2.6.8 and 6.1.1.4'
Cl Cl 0.1484 0.1585 'International Tables Vol C Tables 4.2.6.8 and 6.1.1.4'
Sn Sn -0.6537 1.4246 'International Tables Vol C Tables 4.2.6.8 and 6.1.1.4'
I I -0.4742 1.8119 'International Tables Vol C Tables 4.2.6.8 and 6.1.1.4'

loop_
_geom_angle_atom_site_label_1
_geom_angle_atom_site_label_2
_geom_angle_atom_site_label_3
_geom_angle
_geom_angle_site_symmetry_1
_geom_angle_site_symmetry_3
_geom_angle_publ_flag
I1 Sn I1 180.0 5_556 . ?
I1 Sn I2 89.71(5) 5_556 5_566 ?
I1 Sn I2 90.29(5) . 5_566 ?
I1 Sn I2 90.29(5) 5_556 1_545 ?
I1 Sn I2 89.71(5) . 1_545 ?
I2 Sn I2 180.0 5_566 1_545 ?
I1 Sn I2 89.71(5) 5_556 5_556 ?
I1 Sn I2 90.29(5) . 5_556 ?
I2 Sn I2 155.02(6) 5_566 5_556 ?
I2 Sn I2 24.98(6) 1_545 5_556 ?
I1 Sn I2 90.29(5) 5_556 . ?
I1 Sn I2 89.71(5) . . ?
I2 Sn I2 24.98(6) 5_566 . ?
I2 Sn I2 155.02(6) 1_545 . ?
I2 Sn I2 180.0 5_556 . ?
I1 Sn I3 88.38(4) 5_556 5_556 ?
I1 Sn I3 91.62(4) . 5_556 ?
I2 Sn I3 64.76(4) 5_566 5_556 ?
I2 Sn I3 115.24(4) 1_545 5_556 ?
I2 Sn I3 90.26(4) 5_556 5_556 ?
I2 Sn I3 89.74(4) . 5_556 ?
I1 Sn I3 91.62(4) 5_556 . ?
I1 Sn I3 88.38(4) . . ?
I2 Sn I3 115.24(4) 5_566 . ?
I2 Sn I3 64.76(4) 1_545 . ?
I2 Sn I3 89.74(4) 5_556 . ?
I2 Sn I3 90.26(4) . . ?
I3 Sn I3 180.0 5_556 . ?
I1 Sn I3 91.62(4) 5_556 5 ?
I1 Sn I3 88.38(4) . 5 ?
I2 Sn I3 89.74(4) 5_566 5 ?
I2 Sn I3 90.26(4) 1_545 5 ?
I2 Sn I3 115.24(4) 5_556 5 ?
I2 Sn I3 64.76(4) . 5 ?
I3 Sn I3 154.50(6) 5_556 5 ?
I3 Sn I3 25.50(6) . 5 ?
I1 Sn I3 88.38(4) 5_556 1_556 ?
I1 Sn I3 91.62(4) . 1_556 ?
I2 Sn I3 90.26(4) 5_566 1_556 ?
I2 Sn I3 89.74(4) 1_545 1_556 ?
I2 Sn I3 64.76(4) 5_556 1_556 ?
I2 Sn I3 115.24(4) . 1_556 ?
I3 Sn I3 25.50(6) 5_556 1_556 ?
I3 Sn I3 154.50(6) . 1_556 ?
I3 Sn I3 180.00(6) 5 1_556 ?
I2 I2 Sn 77.51(3) 5_566 1_565 ?
I2 I2 Sn 77.51(3) 5_566 . ?
Sn I2 Sn 155.02(6) 1_565 . ?
I3 I3 Sn 77.25(3) 5 . ?
I3 I3 Sn 77.25(3) 5 1_554 ?
Sn I3 Sn 154.50(6) . 1_554 ?
Cl Cl C4 94.7(13) 6_565 . ?
Cl Cl C4 43.8(8) 6_565 6_565 ?
C4 Cl C4 50.9(19) . 6_565 ?
Cl Cl C5 128.9(10) 6_565 . ?
C4 Cl C5 53.3(17) . . ?
C4 Cl C5 94.3(11) 6_565 . ?
N1B C1 N1B 116(4) . 6_565 ?
N1B C1 N1A 75(3) . . ?
N1B C1 N1A 75(3) 6_565 . ?
N1B C1 C2 143(2) . . ?
N1B C1 C2 100.2(19) 6_565 . ?
N1A C1 C2 124(3) . . ?
N1B C1 C2 100.2(19) . 6_565 ?
N1B C1 C2 143(2) 6_565 6_565 ?
N1A C1 C2 124(3) . 6_565 ?
C2 C1 C2 42.9(19) . 6_565 ?
C3 C2 C2 94.9(19) 6_565 6_565 ?
C3 C2 C1 143(3) 6_565 . ?
C2 C2 C1 68.6(10) 6_565 . ?
C3 C2 C8 55.0(19) 6_565 6_565 ?
C2 C2 C8 129.9(12) 6_565 6_565 ?
C1 C2 C8 158(2) . 6_565 ?
C3 C2 C3 55(2) 6_565 . ?
C2 C2 C3 39.4(11) 6_565 . ?
C1 C2 C3 102.0(18) . . ?
C8 C2 C3 99.5(15) 6_565 . ?
C2 C3 C4 145(3) 6_565 . ?
C2 C3 C8 85(3) 6_565 . ?
C4 C3 C8 121(2) . . ?
C2 C3 C3 85.1(19) 6_565 6_565 ?
C4 C3 C3 89.9(13) . 6_565 ?
C8 C3 C3 135.5(14) . 6_565 ?
C2 C3 C2 46(2) 6_565 . ?
C4 C3 C2 121(2) . . ?
C8 C3 C2 117(2) . . ?
C3 C3 C2 39.4(11) 6_565 . ?
C2 C3 C4 121(2) 6_565 6_565 ?
C4 C3 C4 44.5(17) . 6_565 ?
C8 C3 C4 150.0(19) . 6_565 ?
C3 C3 C4 45.4(9) 6_565 6_565 ?
C2 C3 C4 80.1(15) . 6_565 ?
Cl C4 C4 85.3(13) . 6_565 ?
Cl C4 C3 140(2) . . ?
C4 C4 C3 90.1(13) 6_565 . ?
Cl C4 C5 85(2) . . ?
C4 C4 C5 135.6(16) 6_565 . ?
C3 C4 C5 123(2) . . ?
Cl C4 Cl 41.6(11) . 6_565 ?
C4 C4 Cl 43.8(8) 6_565 6_565 ?
C3 C4 Cl 122(2) . 6_565 ?
C5 C4 Cl 115(2) . 6_565 ?
Cl C4 C3 119.0(19) . 6_565 ?
C4 C4 C3 45.4(9) 6_565 6_565 ?
C3 C4 C3 44.7(15) . 6_565 ?
C5 C4 C3 153.1(19) . 6_565 ?
Cl C4 C3 82.5(13) 6_565 6_565 ?
C6 C5 C4 120(3) . . ?
C6 C5 Cl 150(3) . . ?
C4 C5 Cl 41.3(12) . . ?
C6 C5 C6 15.4(15) . 6 ?
C4 C5 C6 128(3) . 6 ?
Cl C5 C6 146(2) . 6 ?
C6 C6 C5 139.1(19) 6 . ?
C6 C6 C7 88.8(17) 6 . ?
C5 C6 C7 119(3) . . ?
C6 C6 C7 63.9(13) 6 6 ?
C5 C6 C7 139(3) . 6 ?
C7 C6 C7 25.0(18) . 6 ?
C6 C6 C5 25.5(14) 6 6 ?
C5 C6 C5 114(3) . 6 ?
C7 C6 C5 107(2) . 6 ?
C7 C6 C5 83.2(19) 6 6 ?
C7 C7 C6 91.2(17) 6 . ?
C7 C7 C8 139.3(15) 6 . ?
C6 C7 C8 115(3) . . ?
C7 C7 C6 63.9(13) 6 6 ?
C6 C7 C6 27(2) . 6 ?
C8 C7 C6 136(3) . 6 ?
C3 C8 C7 122(3) . . ?
C3 C8 C2 39.8(16) . 6_565 ?
C7 C8 C2 153(3) . 6_565 ?
C1 N1A N1B 51(3) . . ?
C1 N1A N1B 51(3) . 6_565 ?
N1B N1A N1B 86(6) . 6_565 ?
C1 N1B N1A 54(3) . . ?
C1 N1B N1B 31.8(19) . 6_565 ?
N1A N1B N1B 47(3) . 6_565 ?

loop_
_geom_bond_atom_site_label_1
_geom_bond_atom_site_label_2
_geom_bond_distance
_geom_bond_site_symmetry_2
_geom_bond_publ_flag
Sn I1 3.1559(10) 5_556 ?
Sn I1 3.1559(10) . ?
Sn I2 3.1639(7) 5_566 ?
Sn I2 3.1639(7) 1_545 ?
Sn I2 3.1639(7) 5_556 ?
Sn I2 3.1639(7) . ?
Sn I3 3.1734(7) 5_556 ?
Sn I3 3.1734(7) . ?
Sn I3 3.1734(7) 5 ?
Sn I3 3.1734(7) 1_556 ?
I2 I2 1.369(4) 5_566 ?
I2 Sn 3.1639(7) 1_565 ?
I3 I3 1.401(3) 5 ?
I3 Sn 3.1734(7) 1_554 ?
Cl Cl 1.140(19) 6_565 ?
Cl C4 1.19(2) . ?
Cl C4 1.71(2) 6_565 ?
Cl C5 1.79(3) . ?
C1 N1B 1.14(5) . ?
C1 N1B 1.14(5) 6_565 ?
C1 N1A 1.20(4) . ?
C1 C2 1.59(3) . ?
C1 C2 1.59(3) 6_565 ?
C2 C3 1.03(3) 6_565 ?
C2 C2 1.16(6) 6_565 ?
C2 C8 1.61(4) 6_565 ?
C2 C3 1.62(3) . ?
C3 C2 1.03(3) 6_565 ?
C3 C4 1.36(3) . ?
C3 C8 1.32(4) . ?
C3 C3 1.34(4) 6_565 ?
C3 C4 1.90(3) 6_565 ?
C4 C4 1.33(5) 6_565 ?
C4 C5 1.44(4) . ?
C4 Cl 1.71(2) 6_565 ?
C4 C3 1.90(3) 6_565 ?
C5 C6 1.31(5) . ?
C5 C6 1.99(5) 6 ?
C6 C6 0.80(7) 6 ?
C6 C7 1.57(5) . ?
C6 C7 1.75(5) 6 ?
C6 C5 1.99(5) 6 ?
C7 C7 0.74(5) 6 ?
C7 C8 1.46(4) . ?
C7 C6 1.75(5) 6 ?
C8 C2 1.61(4) 6_565 ?
N1A N1B 1.43(4) . ?
N1A N1B 1.43(4) 6_565 ?
N1B N1B 1.95(11) 6_565 ?
